data_1520586
loop_
_publ_author_name
'Jones, Matthew D.'
'Brady, Lauren'
'McKeown, Paul'
'Buchard, Antoine'
'Sch\"afer, Pascal M.'
'Thomas, Lynne H.'
'Mahon, Mary F.'
'Woodman, Timothy J.'
'Lowe, John P.'

_publ_section_title
;
 Metal influence on the iso- and hetero-selectivity of complexes of
 bipyrrolidine derived salan ligands for the polymerisation of rac-lactide
;
_journal_issue 8
_journal_name_full 'Chem. Sci.'
_journal_page_first 5034
_journal_paper_doi 10.1039/C5SC01819F
_journal_volume 6
_journal_year 2015
_chemical_absolute_configuration ad
_chemical_formula_sum 'C32 H48 Hf N2 O4'
_chemical_formula_weight 703.21
_space_group_crystal_system tetragonal
_space_group_IT_number 76
_space_group_name_Hall 'P 4w'
_space_group_name_H-M_alt 'P 41'
_symmetry_space_group_name_Hall 'P 4w'
_symmetry_space_group_name_H-M 'P 41'
_atom_sites_solution_hydrogens geom
_atom_sites_solution_primary difmap
_atom_sites_solution_secondary difmap
_audit_creation_method SHELXL-2014/7
_cell_angle_alpha 90
_cell_angle_beta 90
_cell_angle_gamma 90
_cell_formula_units_Z 4
_cell_length_a 10.39461(5)
_cell_length_b 10.39461(5)
_cell_length_c 28.7569(2)
_cell_measurement_reflns_used 31198
_cell_measurement_temperature 150(2)
_cell_measurement_theta_max 71.0290
_cell_measurement_theta_min 4.5210
_cell_volume 3107.12(3)
_computing_cell_refinement
;
CrysAlisPro, Agilent Technologies,
Version 1.171.37.33 (release 27-03-2014 CrysAlis171 .NET)
(compiled Mar 27 2014,17:12:48)
;
_computing_data_collection
;
CrysAlisPro, Agilent Technologies,
Version 1.171.37.33 (release 27-03-2014 CrysAlis171 .NET)
(compiled Mar 27 2014,17:12:48)
;
_computing_data_reduction
;
CrysAlisPro, Agilent Technologies,
Version 1.171.37.33 (release 27-03-2014 CrysAlis171 .NET)
(compiled Mar 27 2014,17:12:48)
;
_computing_structure_refinement 'SHELXL-2014/7 (Sheldrick, 2014)'
_computing_structure_solution SHELXS
_diffrn_ambient_environment air
_diffrn_ambient_temperature 150(2)
_diffrn_detector 'CCD plate'
_diffrn_detector_area_resol_mean 8.1150
_diffrn_detector_type EosS2
_diffrn_measured_fraction_theta_full 1.000
_diffrn_measured_fraction_theta_max 0.999
_diffrn_measurement_device 'four-circle diffractometer'
_diffrn_measurement_device_type 'SuperNova, Dual, Cu at zero, EosS2'
_diffrn_measurement_method '\w scans'
_diffrn_radiation_monochromator mirror
_diffrn_radiation_probe x-ray
_diffrn_radiation_type 'Cu K\a'
_diffrn_radiation_wavelength 1.54184
_diffrn_reflns_av_unetI/netI 0.0454
_diffrn_reflns_laue_measured_fraction_full 1.000
_diffrn_reflns_laue_measured_fraction_max 0.999
_diffrn_reflns_limit_h_max 9
_diffrn_reflns_limit_h_min -8
_diffrn_reflns_limit_k_max 12
_diffrn_reflns_limit_k_min -12
_diffrn_reflns_limit_l_max 35
_diffrn_reflns_limit_l_min -35
_diffrn_reflns_number 5873
_diffrn_reflns_point_group_measured_fraction_full 1.000
_diffrn_reflns_point_group_measured_fraction_max 0.998
_diffrn_reflns_theta_full 67.684
_diffrn_reflns_theta_max 71.117
_diffrn_reflns_theta_min 4.253
_diffrn_source 'sealed X-ray tube'
_diffrn_source_type 'SuperNova (Cu) X-ray Source'
_exptl_absorpt_coefficient_mu 6.497
_exptl_absorpt_correction_T_max 1.00000
_exptl_absorpt_correction_T_min 0.70414
_exptl_absorpt_correction_type multi-scan
_exptl_absorpt_process_details
;
CrysAlisPro, Agilent Technologies,
Version 1.171.37.33 (release 27-03-2014 CrysAlis171 .NET)
(compiled Mar 27 2014,17:12:48)
Empirical absorption correction using spherical harmonics,
 implemented in SCALE3 ABSPACK scaling algorithm.
Empirical absorption correction using spherical harmonics,
 implemented in SCALE3 ABSPACK scaling algorithm.
;
_exptl_crystal_colour 'clear pale colourless'
_exptl_crystal_density_diffrn 1.503
_exptl_crystal_description prism
_exptl_crystal_F_000 1432
_exptl_crystal_size_max 0.3000
_exptl_crystal_size_mid 0.3000
_exptl_crystal_size_min 0.2000
_refine_diff_density_max 0.952
_refine_diff_density_min -2.539
_refine_diff_density_rms 0.168
_refine_ls_abs_structure_details
;
 Flack x determined using 2789 quotients [(I+)-(I-)]/[(I+)+(I-)]
 (Parsons, Flack and Wagner, Acta Cryst. B69 (2013) 249-259).
;
_refine_ls_abs_structure_Flack -0.009(19)
_refine_ls_extinction_method none
_refine_ls_goodness_of_fit_ref 1.040
_refine_ls_hydrogen_treatment constr
_refine_ls_matrix_type full
_refine_ls_number_parameters 361
_refine_ls_number_reflns 5873
_refine_ls_number_restraints 31
_refine_ls_restrained_S_all 1.040
_refine_ls_R_factor_all 0.0539
_refine_ls_R_factor_gt 0.0539
_refine_ls_shift/su_max 0.000
_refine_ls_shift/su_mean 0.000
_refine_ls_structure_factor_coef Fsqd
_refine_ls_weighting_details 'w=1/[\s^2^(Fo^2^)+(0.1238P)^2^] where P=(Fo^2^+2Fc^2^)/3'
_refine_ls_weighting_scheme calc
_refine_ls_wR_factor_gt 0.1366
_refine_ls_wR_factor_ref 0.1367
_reflns_Friedel_coverage 0.957
_reflns_friedel_fraction_full 1.000
_reflns_friedel_fraction_max 0.997
_reflns_number_gt 5867
_reflns_number_total 5873
_reflns_threshold_expression 'I > 2\s(I)'
_cod_data_source_file c5sc01819f3.cif
_cod_data_source_block Hf(1)(OiPr)2
_cod_depositor_comments 'Adding full bibliography for 1520580--1520588.cif.'
_cod_original_cell_volume 3107.12(4)
_cod_database_code 1520586
_shelx_shelxl_version_number 2014/7
_shelx_space_group_comment
;
The symmetry employed for this shelxl refinement is uniquely defined
by the following loop, which should always be used as a source of
symmetry information in preference to the above space-group names.
They are only intended as comments.
;

loop_
_space_group_symop_operation_xyz
'x, y, z'
'-y, x, z+1/4'
'-x, -y, z+1/2'
'y, -x, z+3/4'

loop_
_atom_site_label
_atom_site_type_symbol
_atom_site_fract_x
_atom_site_fract_y
_atom_site_fract_z
_atom_site_U_iso_or_equiv
_atom_site_adp_type
_atom_site_occupancy
_atom_site_site_symmetry_order
_atom_site_calc_flag
_atom_site_refinement_flags_posn
_atom_site_refinement_flags_adp
Hf1 Hf 0.15356(6) 0.26923(5) 0.39899(3) 0.01912(18) Uani 1 1 d . .
O1 O 0.1401(13) 0.4163(11) 0.4424(4) 0.030(3) Uani 1 1 d . .
O2 O 0.0052(13) 0.2817(12) 0.3579(4) 0.030(2) Uani 1 1 d . .
O3 O 0.0664(9) 0.1377(10) 0.4422(4) 0.022(2) Uani 1 1 d . .
O4 O 0.2832(10) 0.3608(9) 0.3565(4) 0.021(2) Uani 1 1 d . U
N1 N 0.3372(12) 0.1841(10) 0.4401(4) 0.017(2) Uani 1 1 d . .
N2 N 0.2410(10) 0.0952(10) 0.3542(4) 0.013(2) Uani 1 1 d . U
C1 C 0.068(2) 0.6126(18) 0.4081(8) 0.048(5) Uani 1 1 d . .
H1A H 0.1084 0.5809 0.3795 0.071 Uiso 1 1 calc R U
H1B H 0.0824 0.7055 0.4108 0.071 Uiso 1 1 calc R U
H1C H -0.0244 0.5951 0.4072 0.071 Uiso 1 1 calc R U
C2 C 0.1273(18) 0.5449(14) 0.4497(6) 0.033(4) Uani 1 1 d . .
H2 H 0.0683 0.5573 0.4768 0.039 Uiso 1 1 calc R U
C4 C -0.0978(17) 0.2801(17) 0.3288(6) 0.031(3) Uani 1 1 d . .
H4 H -0.0796 0.2184 0.3029 0.037 Uiso 1 1 calc R U
C5 C -0.2165(18) 0.237(2) 0.3532(8) 0.048(5) Uani 1 1 d . .
H5A H -0.2206 0.1432 0.3532 0.072 Uiso 1 1 calc R U
H5B H -0.2921 0.2723 0.3373 0.072 Uiso 1 1 calc R U
H5C H -0.2148 0.2687 0.3854 0.072 Uiso 1 1 calc R U
C6 C -0.116(2) 0.412(2) 0.3084(7) 0.045(5) Uani 1 1 d . .
H6A H -0.1002 0.4767 0.3324 0.068 Uiso 1 1 calc R U
H6B H -0.2036 0.4203 0.2966 0.068 Uiso 1 1 calc R U
H6C H -0.0544 0.4241 0.2828 0.068 Uiso 1 1 calc R U
C7 C 0.0946(13) 0.0510(13) 0.4742(4) 0.018(3) Uani 1 1 d . .
C8 C 0.2062(13) 0.0575(14) 0.4997(5) 0.022(3) Uani 1 1 d . .
C9 C 0.2330(15) -0.0342(14) 0.5337(5) 0.025(3) Uani 1 1 d . .
H9 H 0.3106 -0.0285 0.5510 0.030 Uiso 1 1 calc R U
C10 C 0.1475(17) -0.1337(15) 0.5426(5) 0.028(3) Uani 1 1 d . .
C11 C 0.0344(14) -0.1387(15) 0.5175(5) 0.026(3) Uani 1 1 d . .
H11 H -0.0251 -0.2058 0.5240 0.031 Uiso 1 1 calc R U
C12 C 0.0039(13) -0.0499(13) 0.4833(5) 0.020(3) Uani 1 1 d . .
C13 C -0.1173(17) -0.0535(18) 0.4556(6) 0.033(4) Uani 1 1 d . .
H13A H -0.1661 -0.1311 0.4636 0.049 Uiso 1 1 calc R U
H13B H -0.0964 -0.0546 0.4224 0.049 Uiso 1 1 calc R U
H13C H -0.1691 0.0228 0.4626 0.049 Uiso 1 1 calc R U
C14 C 0.1770(19) -0.2344(17) 0.5789(7) 0.037(4) Uani 1 1 d . .
H14A H 0.2071 -0.3131 0.5635 0.056 Uiso 1 1 calc R U
H14B H 0.0990 -0.2533 0.5967 0.056 Uiso 1 1 calc R U
H14C H 0.2440 -0.2023 0.5998 0.056 Uiso 1 1 calc R U
C15 C 0.2989(14) 0.1685(13) 0.4908(5) 0.019(3) Uani 1 1 d . .
H15A H 0.2584 0.2494 0.5015 0.023 Uiso 1 1 calc R U
H15B H 0.3776 0.1548 0.5095 0.023 Uiso 1 1 calc R U
C16 C 0.4519(16) 0.2646(16) 0.4400(5) 0.025(3) Uani 1 1 d . U
H16A H 0.4413 0.3369 0.4621 0.030 Uiso 1 1 calc R U
H16B H 0.4667 0.3006 0.4086 0.030 Uiso 1 1 calc R U
C17 C 0.5664(14) 0.1803(16) 0.4546(6) 0.029(3) Uani 1 1 d . .
H17A H 0.5786 0.1814 0.4887 0.034 Uiso 1 1 calc R U
H17B H 0.6469 0.2088 0.4393 0.034 Uiso 1 1 calc R U
C18 C 0.5254(15) 0.0458(16) 0.4374(5) 0.025(3) Uani 1 1 d . .
H18A H 0.5810 0.0174 0.4114 0.030 Uiso 1 1 calc R U
H18B H 0.5316 -0.0179 0.4629 0.030 Uiso 1 1 calc R U
C19 C 0.3851(13) 0.0594(14) 0.4210(5) 0.017(3) Uani 1 1 d . U
H19 H 0.3328 -0.0127 0.4341 0.020 Uiso 1 1 calc R U
C20 C 0.3739(14) 0.0593(16) 0.3685(5) 0.020(3) Uani 1 1 d . .
H20 H 0.4370 0.1214 0.3549 0.024 Uiso 1 1 calc R U
C21 C 0.3975(15) -0.0766(16) 0.3483(5) 0.025(3) Uani 1 1 d . .
H21A H 0.4277 -0.0718 0.3157 0.030 Uiso 1 1 calc R U
H21B H 0.4617 -0.1243 0.3670 0.030 Uiso 1 1 calc R U
C22 C 0.2654(19) -0.1404(15) 0.3512(6) 0.031(3) Uani 1 1 d . .
H22A H 0.2618 -0.2014 0.3776 0.037 Uiso 1 1 calc R U
H22B H 0.2456 -0.1874 0.3221 0.037 Uiso 1 1 calc R U
C23 C 0.1699(14) -0.0285(13) 0.3585(5) 0.023(3) Uani 1 1 d . U
H23A H 0.1007 -0.0327 0.3349 0.027 Uiso 1 1 calc R U
H23B H 0.1302 -0.0350 0.3897 0.027 Uiso 1 1 calc R U
C24 C 0.2394(15) 0.1339(14) 0.3035(4) 0.020(2) Uani 1 1 d . .
H24A H 0.1537 0.1698 0.2960 0.024 Uiso 1 1 calc R U
H24B H 0.2520 0.0561 0.2842 0.024 Uiso 1 1 calc R U
C25 C 0.3412(16) 0.2319(15) 0.2909(5) 0.025(3) Uani 1 1 d . .
C26 C 0.4174(17) 0.2156(16) 0.2524(5) 0.030(3) Uani 1 1 d . .
H26 H 0.4081 0.1401 0.2341 0.036 Uiso 1 1 calc R U
C27 C 0.5084(18) 0.3080(16) 0.2395(6) 0.031(3) Uani 1 1 d . .
C28 C 0.5228(16) 0.4162(17) 0.2684(6) 0.032(3) Uani 1 1 d . .
H28 H 0.5867 0.4784 0.2610 0.038 Uiso 1 1 calc R U
C29 C 0.4479(17) 0.4347(16) 0.3068(5) 0.028(3) Uani 1 1 d . .
C30 C 0.3535(14) 0.3420(14) 0.3177(4) 0.020(2) Uani 1 1 d . .
C31 C 0.4631(17) 0.5515(16) 0.3365(7) 0.038(4) Uani 1 1 d . .
H31A H 0.5354 0.6030 0.3251 0.057 Uiso 1 1 calc R U
H31B H 0.4797 0.5254 0.3687 0.057 Uiso 1 1 calc R U
H31C H 0.3841 0.6028 0.3352 0.057 Uiso 1 1 calc R U
C32 C 0.591(3) 0.289(3) 0.1978(8) 0.060(7) Uani 1 1 d . .
H32A H 0.6684 0.3425 0.2006 0.090 Uiso 1 1 calc R U
H32B H 0.5433 0.3138 0.1698 0.090 Uiso 1 1 calc R U
H32C H 0.6160 0.1984 0.1956 0.090 Uiso 1 1 calc R U
C3 C 0.2589(18) 0.6002(19) 0.4630(8) 0.045(5) Uani 1 1 d . .
H3A H 0.2871 0.5626 0.4925 0.068 Uiso 1 1 calc R U
H3B H 0.2522 0.6938 0.4663 0.068 Uiso 1 1 calc R U
H3C H 0.3215 0.5797 0.4386 0.068 Uiso 1 1 calc R U

loop_
_atom_site_aniso_label
_atom_site_aniso_U_11
_atom_site_aniso_U_22
_atom_site_aniso_U_33
_atom_site_aniso_U_23
_atom_site_aniso_U_13
_atom_site_aniso_U_12
Hf1 0.0224(3) 0.0129(3) 0.0221(3) -0.0020(3) 0.0003(3) 0.0025(2)
O1 0.045(7) 0.018(5) 0.027(5) -0.011(4) -0.001(5) 0.003(5)
O2 0.033(6) 0.030(6) 0.025(5) 0.004(5) -0.008(5) 0.008(5)
O3 0.016(4) 0.018(5) 0.031(5) 0.014(4) 0.002(4) 0.000(4)
O4 0.023(4) 0.017(4) 0.023(4) 0.004(3) 0.009(4) -0.002(3)
N1 0.023(6) 0.008(5) 0.020(5) -0.001(4) -0.004(4) 0.002(5)
N2 0.009(4) 0.014(4) 0.016(4) -0.001(3) -0.002(3) 0.003(4)
C1 0.046(10) 0.033(8) 0.064(14) 0.003(9) -0.018(9) -0.003(8)
C2 0.039(10) 0.015(7) 0.044(9) -0.013(6) 0.018(8) 0.006(6)
C4 0.026(8) 0.033(9) 0.035(8) 0.001(6) 0.001(7) 0.002(6)
C5 0.026(9) 0.056(13) 0.062(12) 0.010(10) 0.002(8) -0.006(9)
C6 0.040(10) 0.051(11) 0.046(9) 0.025(9) -0.017(8) 0.001(8)
C7 0.022(7) 0.019(6) 0.014(6) 0.000(5) 0.006(5) 0.004(5)
C8 0.016(7) 0.023(7) 0.025(7) -0.006(6) 0.010(5) -0.007(6)
C9 0.019(6) 0.026(7) 0.029(7) -0.008(6) -0.002(6) 0.006(6)
C10 0.038(8) 0.024(7) 0.023(6) 0.008(6) 0.001(6) 0.014(7)
C11 0.025(7) 0.021(7) 0.031(7) 0.001(6) 0.011(5) 0.004(5)
C12 0.013(6) 0.019(6) 0.028(7) 0.005(5) 0.001(5) -0.003(5)
C13 0.029(8) 0.035(9) 0.035(8) -0.002(7) 0.000(6) -0.009(7)
C14 0.046(9) 0.020(7) 0.045(10) 0.005(8) 0.012(8) 0.015(8)
C15 0.020(6) 0.020(7) 0.016(6) 0.004(5) -0.003(5) -0.003(6)
C16 0.021(5) 0.026(5) 0.028(5) -0.001(5) -0.002(5) -0.010(5)
C17 0.012(7) 0.037(9) 0.036(8) -0.001(7) 0.004(5) -0.012(6)
C18 0.020(7) 0.033(8) 0.023(7) 0.004(6) -0.008(6) 0.008(6)
C19 0.013(5) 0.015(5) 0.021(5) -0.002(4) -0.002(4) 0.006(4)
C20 0.018(7) 0.030(8) 0.012(5) 0.002(5) 0.000(5) 0.011(6)
C21 0.023(7) 0.025(8) 0.027(7) -0.002(6) 0.003(6) 0.009(6)
C22 0.040(9) 0.015(6) 0.039(8) -0.008(6) 0.000(7) 0.003(6)
C23 0.024(5) 0.013(5) 0.031(5) -0.007(4) -0.001(4) -0.004(4)
C24 0.025(7) 0.024(7) 0.009(6) -0.006(4) -0.004(5) 0.002(6)
C25 0.030(8) 0.022(7) 0.025(6) -0.002(6) -0.006(6) 0.003(6)
C26 0.040(9) 0.031(8) 0.020(7) 0.007(6) -0.005(6) 0.013(7)
C27 0.028(8) 0.029(8) 0.035(8) 0.007(6) 0.007(6) 0.013(6)
C28 0.027(8) 0.033(9) 0.036(8) 0.014(7) 0.007(6) 0.004(6)
C29 0.032(8) 0.023(7) 0.027(6) 0.013(6) -0.006(6) 0.004(6)
C30 0.020(6) 0.022(6) 0.017(6) -0.001(5) 0.006(5) -0.001(6)
C31 0.035(9) 0.023(8) 0.056(11) 0.015(7) 0.006(8) -0.012(7)
C32 0.055(14) 0.081(17) 0.045(11) 0.006(11) 0.031(11) 0.019(12)
C3 0.035(10) 0.036(9) 0.064(12) -0.022(9) -0.006(8) 0.000(8)

loop_
_atom_type_symbol
_atom_type_description
_atom_type_scat_dispersion_real
_atom_type_scat_dispersion_imag
_atom_type_scat_source
C C 0.0181 0.0091 'International Tables Vol C Tables 4.2.6.8 and 6.1.1.4'
H H 0.0000 0.0000 'International Tables Vol C Tables 4.2.6.8 and 6.1.1.4'
N N 0.0311 0.0180 'International Tables Vol C Tables 4.2.6.8 and 6.1.1.4'
O O 0.0492 0.0322 'International Tables Vol C Tables 4.2.6.8 and 6.1.1.4'
Hf Hf -6.1794 4.9776 'International Tables Vol C Tables 4.2.6.8 and 6.1.1.4'

loop_
_geom_angle_atom_site_label_1
_geom_angle_atom_site_label_2
_geom_angle_atom_site_label_3
_geom_angle
O2 Hf1 O1 106.0(5)
O2 Hf1 O4 97.3(5)
O1 Hf1 O4 93.7(5)
O2 Hf1 O3 93.5(5)
O1 Hf1 O3 95.8(5)
O4 Hf1 O3 163.0(4)
O2 Hf1 N2 91.4(5)
O1 Hf1 N2 161.4(5)
O4 Hf1 N2 77.4(4)
O3 Hf1 N2 89.4(4)
O2 Hf1 N1 161.5(5)
O1 Hf1 N1 91.7(4)
O4 Hf1 N1 86.7(4)
O3 Hf1 N1 79.0(4)
N2 Hf1 N1 71.7(4)
C2 O1 Hf1 149.7(12)
C4 O2 Hf1 175.4(12)
C7 O3 Hf1 140.9(9)
C30 O4 Hf1 141.3(9)
C16 N1 C19 103.0(11)
C16 N1 C15 106.0(10)
C19 N1 C15 110.3(10)
C16 N1 Hf1 115.9(9)
C19 N1 Hf1 113.8(8)
C15 N1 Hf1 107.6(8)
C23 N2 C20 102.8(11)
C23 N2 C24 107.7(10)
C20 N2 C24 110.0(11)
C23 N2 Hf1 114.8(8)
C20 N2 Hf1 113.1(8)
C24 N2 Hf1 108.2(7)
C2 C1 H1A 109.5
C2 C1 H1B 109.5
H1A C1 H1B 109.5
C2 C1 H1C 109.5
H1A C1 H1C 109.5
H1B C1 H1C 109.5
O1 C2 C1 111.9(15)
O1 C2 C3 108.7(16)
C1 C2 C3 112.6(16)
O1 C2 H2 107.8
C1 C2 H2 107.8
C3 C2 H2 107.8
O2 C4 C5 111.4(15)
O2 C4 C6 109.0(15)
C5 C4 C6 110.8(17)
O2 C4 H4 108.5
C5 C4 H4 108.5
C6 C4 H4 108.5
C4 C5 H5A 109.5
C4 C5 H5B 109.5
H5A C5 H5B 109.5
C4 C5 H5C 109.5
H5A C5 H5C 109.5
H5B C5 H5C 109.5
C4 C6 H6A 109.5
C4 C6 H6B 109.5
H6A C6 H6B 109.5
C4 C6 H6C 109.5
H6A C6 H6C 109.5
H6B C6 H6C 109.5
O3 C7 C8 121.7(13)
O3 C7 C12 118.7(13)
C8 C7 C12 119.6(13)
C7 C8 C9 120.6(14)
C7 C8 C15 118.7(13)
C9 C8 C15 120.7(13)
C10 C9 C8 120.8(14)
C10 C9 H9 119.6
C8 C9 H9 119.6
C11 C10 C9 118.5(14)
C11 C10 C14 120.5(17)
C9 C10 C14 121.0(16)
C10 C11 C12 122.7(15)
C10 C11 H11 118.6
C12 C11 H11 118.6
C11 C12 C7 117.8(13)
C11 C12 C13 123.7(14)
C7 C12 C13 118.5(13)
C12 C13 H13A 109.5
C12 C13 H13B 109.5
H13A C13 H13B 109.5
C12 C13 H13C 109.5
H13A C13 H13C 109.5
H13B C13 H13C 109.5
C10 C14 H14A 109.5
C10 C14 H14B 109.5
H14A C14 H14B 109.5
C10 C14 H14C 109.5
H14A C14 H14C 109.5
H14B C14 H14C 109.5
N1 C15 C8 114.1(12)
N1 C15 H15A 108.7
C8 C15 H15A 108.7
N1 C15 H15B 108.7
C8 C15 H15B 108.7
H15A C15 H15B 107.6
N1 C16 C17 107.9(12)
N1 C16 H16A 110.1
C17 C16 H16A 110.1
N1 C16 H16B 110.1
C17 C16 H16B 110.1
H16A C16 H16B 108.4
C16 C17 C18 102.4(11)
C16 C17 H17A 111.3
C18 C17 H17A 111.3
C16 C17 H17B 111.3
C18 C17 H17B 111.3
H17A C17 H17B 109.2
C19 C18 C17 106.1(12)
C19 C18 H18A 110.5
C17 C18 H18A 110.5
C19 C18 H18B 110.5
C17 C18 H18B 110.5
H18A C18 H18B 108.7
N1 C19 C20 109.9(13)
N1 C19 C18 106.5(12)
C20 C19 C18 112.2(12)
N1 C19 H19 109.4
C20 C19 H19 109.4
C18 C19 H19 109.4
N2 C20 C19 110.2(11)
N2 C20 C21 105.8(12)
C19 C20 C21 111.3(13)
N2 C20 H20 109.8
C19 C20 H20 109.8
C21 C20 H20 109.8
C22 C21 C20 103.5(12)
C22 C21 H21A 111.1
C20 C21 H21A 111.1
C22 C21 H21B 111.1
C20 C21 H21B 111.1
H21A C21 H21B 109.0
C21 C22 C23 105.0(12)
C21 C22 H22A 110.7
C23 C22 H22A 110.7
C21 C22 H22B 110.7
C23 C22 H22B 110.7
H22A C22 H22B 108.8
N2 C23 C22 108.7(12)
N2 C23 H23A 109.9
C22 C23 H23A 109.9
N2 C23 H23B 109.9
C22 C23 H23B 109.9
H23A C23 H23B 108.3
N2 C24 C25 113.8(11)
N2 C24 H24A 108.8
C25 C24 H24A 108.8
N2 C24 H24B 108.8
C25 C24 H24B 108.8
H24A C24 H24B 107.7
C26 C25 C30 119.8(16)
C26 C25 C24 121.0(14)
C30 C25 C24 119.1(13)
C25 C26 C27 121.3(16)
C25 C26 H26 119.3
C27 C26 H26 119.3
C26 C27 C28 117.7(15)
C26 C27 C32 120.9(19)
C28 C27 C32 121(2)
C29 C28 C27 122.0(16)
C29 C28 H28 119.0
C27 C28 H28 119.0
C28 C29 C30 118.7(16)
C28 C29 C31 121.1(16)
C30 C29 C31 120.2(14)
O4 C30 C25 122.0(14)
O4 C30 C29 117.5(13)
C25 C30 C29 120.4(14)
C29 C31 H31A 109.5
C29 C31 H31B 109.5
H31A C31 H31B 109.5
C29 C31 H31C 109.5
H31A C31 H31C 109.5
H31B C31 H31C 109.5
C27 C32 H32A 109.5
C27 C32 H32B 109.5
H32A C32 H32B 109.5
C27 C32 H32C 109.5
H32A C32 H32C 109.5
H32B C32 H32C 109.5
C2 C3 H3A 109.5
C2 C3 H3B 109.5
H3A C3 H3B 109.5
C2 C3 H3C 109.5
H3A C3 H3C 109.5
H3B C3 H3C 109.5

loop_
_geom_bond_atom_site_label_1
_geom_bond_atom_site_label_2
_geom_bond_distance
Hf1 O2 1.947(12)
Hf1 O1 1.979(10)
Hf1 O4 2.053(10)
Hf1 O3 2.058(10)
Hf1 N2 2.399(10)
Hf1 N1 2.412(11)
O1 C2 1.360(18)
O2 C4 1.36(2)
O3 C7 1.321(17)
O4 C30 1.348(16)
N1 C16 1.457(18)
N1 C19 1.493(17)
N1 C15 1.520(17)
N2 C23 1.488(17)
N2 C20 1.489(16)
N2 C24 1.512(16)
C1 C2 1.52(3)
C1 H1A 0.9800
C1 H1B 0.9800
C1 H1C 0.9800
C2 C3 1.53(3)
C2 H2 1.0000
C4 C5 1.49(2)
C4 C6 1.50(2)
C4 H4 1.0000
C5 H5A 0.9800
C5 H5B 0.9800
C5 H5C 0.9800
C6 H6A 0.9800
C6 H6B 0.9800
C6 H6C 0.9800
C7 C8 1.38(2)
C7 C12 1.434(18)
C8 C9 1.39(2)
C8 C15 1.525(19)
C9 C10 1.39(2)
C9 H9 0.9500
C10 C11 1.38(2)
C10 C14 1.51(2)
C11 C12 1.39(2)
C11 H11 0.9500
C12 C13 1.49(2)
C13 H13A 0.9800
C13 H13B 0.9800
C13 H13C 0.9800
C14 H14A 0.9800
C14 H14B 0.9800
C14 H14C 0.9800
C15 H15A 0.9900
C15 H15B 0.9900
C16 C17 1.54(2)
C16 H16A 0.9900
C16 H16B 0.9900
C17 C18 1.54(2)
C17 H17A 0.9900
C17 H17B 0.9900
C18 C19 1.538(19)
C18 H18A 0.9900
C18 H18B 0.9900
C19 C20 1.515(17)
C19 H19 1.0000
C20 C21 1.55(2)
C20 H20 1.0000
C21 C22 1.53(2)
C21 H21A 0.9900
C21 H21B 0.9900
C22 C23 1.54(2)
C22 H22A 0.9900
C22 H22B 0.9900
C23 H23A 0.9900
C23 H23B 0.9900
C24 C25 1.51(2)
C24 H24A 0.9900
C24 H24B 0.9900
C25 C26 1.37(2)
C25 C30 1.39(2)
C26 C27 1.40(3)
C26 H26 0.9500
C27 C28 1.41(3)
C27 C32 1.49(2)
C28 C29 1.36(2)
C28 H28 0.9500
C29 C30 1.41(2)
C29 C31 1.49(2)
C31 H31A 0.9800
C31 H31B 0.9800
C31 H31C 0.9800
C32 H32A 0.9800
C32 H32B 0.9800
C32 H32C 0.9800
C3 H3A 0.9800
C3 H3B 0.9800
C3 H3C 0.9800

loop_
_geom_torsion_atom_site_label_1
_geom_torsion_atom_site_label_2
_geom_torsion_atom_site_label_3
_geom_torsion_atom_site_label_4
_geom_torsion
Hf1 O1 C2 C1 22(3)
Hf1 O1 C2 C3 -103(3)
Hf1 O3 C7 C8 24(2)
Hf1 O3 C7 C12 -158.0(11)
O3 C7 C8 C9 179.2(13)
C12 C7 C8 C9 1(2)
O3 C7 C8 C15 0(2)
C12 C7 C8 C15 -177.7(12)
C7 C8 C9 C10 0(2)
C15 C8 C9 C10 178.6(13)
C8 C9 C10 C11 -1(2)
C8 C9 C10 C14 179.0(14)
C9 C10 C11 C12 1(2)
C14 C10 C11 C12 -178.8(14)
C10 C11 C12 C7 0(2)
C10 C11 C12 C13 179.8(15)
O3 C7 C12 C11 -179.0(12)
C8 C7 C12 C11 -1(2)
O3 C7 C12 C13 1(2)
C8 C7 C12 C13 179.0(13)
C16 N1 C15 C8 -163.0(12)
C19 N1 C15 C8 -52.1(15)
Hf1 N1 C15 C8 72.5(12)
C7 C8 C15 N1 -53.0(17)
C9 C8 C15 N1 128.2(14)
C19 N1 C16 C17 -38.8(14)
C15 N1 C16 C17 77.1(14)
Hf1 N1 C16 C17 -163.7(9)
N1 C16 C17 C18 29.1(15)
C16 C17 C18 C19 -7.9(15)
C16 N1 C19 C20 -89.1(14)
C15 N1 C19 C20 158.1(12)
Hf1 N1 C19 C20 37.1(14)
C16 N1 C19 C18 32.6(14)
C15 N1 C19 C18 -80.2(14)
Hf1 N1 C19 C18 158.9(9)
C17 C18 C19 N1 -14.9(15)
C17 C18 C19 C20 105.5(15)
C23 N2 C20 C19 -82.4(15)
C24 N2 C20 C19 163.0(13)
Hf1 N2 C20 C19 41.9(16)
C23 N2 C20 C21 38.0(12)
C24 N2 C20 C21 -76.5(14)
Hf1 N2 C20 C21 162.3(8)
N1 C19 C20 N2 -51.9(18)
C18 C19 C20 N2 -170.2(11)
N1 C19 C20 C21 -169.0(11)
C18 C19 C20 C21 72.7(19)
N2 C20 C21 C22 -34.2(14)
C19 C20 C21 C22 85.6(15)
C20 C21 C22 C23 16.3(15)
C20 N2 C23 C22 -27.6(14)
C24 N2 C23 C22 88.6(13)
Hf1 N2 C23 C22 -150.8(10)
C21 C22 C23 N2 6.6(16)
C23 N2 C24 C25 -161.4(11)
C20 N2 C24 C25 -50.1(15)
Hf1 N2 C24 C25 74.0(12)
N2 C24 C25 C26 132.7(13)
N2 C24 C25 C30 -50.0(17)
C30 C25 C26 C27 0(2)
C24 C25 C26 C27 177.6(14)
C25 C26 C27 C28 2(2)
C25 C26 C27 C32 179.6(17)
C26 C27 C28 C29 -3(2)
C32 C27 C28 C29 -179.8(18)
C27 C28 C29 C30 0(2)
C27 C28 C29 C31 -178.7(15)
Hf1 O4 C30 C25 6(2)
Hf1 O4 C30 C29 -169.6(11)
C26 C25 C30 O4 -178.3(13)
C24 C25 C30 O4 4(2)
C26 C25 C30 C29 -3(2)
C24 C25 C30 C29 179.7(13)
C28 C29 C30 O4 178.3(13)
C31 C29 C30 O4 -3(2)
C28 C29 C30 C25 3(2)
C31 C29 C30 C25 -178.4(14)
